data_4110744
loop_
_publ_author_name
'Xian-Ming Deng'
'Ping Cai'
'Song Ye'
'Xiu-Li Sun'
'Wei-Wei Liao'
'Kai Li'
'Yong Tang'
'Yun-Dong Wu'
'Li-Xin Dai'

_publ_section_title
;
 Enantioselective Synthesis of Vinylcyclopropanes and Vinylepoxides
 Mediated by Camphor-Derived Sulfur Ylides: Rationale of
 Enantioselectivity, Scope, and Limitation
;
_journal_name_full 'Journal of the American Chemical Society'
_journal_page_first 9730
_journal_page_last 9740
_journal_paper_doi 10.1021/ja056751o
_journal_volume 128
_journal_year 2006
_chemical_absolute_configuration ad
_chemical_formula_sum 'C24 H19 Br O'
_chemical_formula_weight 403.30
_chemical_name_systematic
; 
 ? 
;
_space_group_IT_number 19
_symmetry_cell_setting orthorhombic
_symmetry_space_group_name_Hall 'P 2ac 2ab'
_symmetry_space_group_name_H-M 'P 21 21 21'
_atom_sites_solution_hydrogens geom
_atom_sites_solution_primary direct
_atom_sites_solution_secondary difmap
_audit_creation_method SHELXL-97
_cell_angle_alpha 90.00
_cell_angle_beta 90.00
_cell_angle_gamma 90.00
_cell_formula_units_Z 4
_cell_length_a 5.8427(9)
_cell_length_b 12.5166(18)
_cell_length_c 25.536(4)
_cell_measurement_reflns_used 1303
_cell_measurement_temperature 293(2)
_cell_measurement_theta_max 40.859
_cell_measurement_theta_min 6.382
_cell_volume 1867.5(5)
_computing_cell_refinement 'Bruker SMART'
_computing_data_collection 'Bruker SMART'
_computing_data_reduction 'Bruker SHELXTL'
_computing_molecular_graphics 'Bruker SHELXTL'
_computing_publication_material 'Bruker SHELXTL'
_computing_structure_refinement 'SHELXL-97 (Sheldrick, 1997)'
_computing_structure_solution 'SHELXS-97 (Sheldrick, 1990)'
_diffrn_ambient_temperature 293(2)
_diffrn_measured_fraction_theta_full 0.997
_diffrn_measured_fraction_theta_max 0.997
_diffrn_measurement_device_type 'CCD area detector'
_diffrn_measurement_method 'phi and omega scans'
_diffrn_radiation_monochromator graphite
_diffrn_radiation_source 'fine-focus sealed tube'
_diffrn_radiation_type MoK\a
_diffrn_radiation_wavelength 0.71073
_diffrn_reflns_av_R_equivalents 0.1115
_diffrn_reflns_av_sigmaI/netI 0.1430
_diffrn_reflns_limit_h_max 7
_diffrn_reflns_limit_h_min -7
_diffrn_reflns_limit_k_max 11
_diffrn_reflns_limit_k_min -16
_diffrn_reflns_limit_l_max 33
_diffrn_reflns_limit_l_min -32
_diffrn_reflns_number 11293
_diffrn_reflns_theta_full 27.50
_diffrn_reflns_theta_max 27.50
_diffrn_reflns_theta_min 1.59
_exptl_absorpt_coefficient_mu 2.211
_exptl_absorpt_correction_T_max 1.00000
_exptl_absorpt_correction_T_min 0.60928
_exptl_absorpt_correction_type empirical
_exptl_crystal_colour colourless
_exptl_crystal_density_diffrn 1.434
_exptl_crystal_F_000 824
_exptl_crystal_size_max 0.503
_exptl_crystal_size_mid 0.148
_exptl_crystal_size_min 0.137
_refine_diff_density_max 0.604
_refine_diff_density_min -0.229
_refine_diff_density_rms 0.071
_refine_ls_abs_structure_details 'Flack H D (1983), Acta Cryst. A39, 876-881'
_refine_ls_abs_structure_Flack -0.013(14)
_refine_ls_extinction_method none
_refine_ls_goodness_of_fit_ref 0.746
_refine_ls_hydrogen_treatment mixed
_refine_ls_matrix_type full
_refine_ls_number_parameters 247
_refine_ls_number_reflns 4215
_refine_ls_number_restraints 1
_refine_ls_restrained_S_all 0.746
_refine_ls_R_factor_all 0.1113
_refine_ls_R_factor_gt 0.0470
_refine_ls_shift/su_max 0.002
_refine_ls_shift/su_mean 0.000
_refine_ls_structure_factor_coef Fsqd
_refine_ls_weighting_details 'calc w=1/[\s^2^(Fo^2^)+(0.0182P)^2^+0.0000P] where P=(Fo^2^+2Fc^2^)/3'
_refine_ls_weighting_scheme calc
_refine_ls_wR_factor_gt 0.0821
_refine_ls_wR_factor_ref 0.0964
_reflns_number_gt 1951
_reflns_number_total 4215
_reflns_threshold_expression >2sigma(I)
_cod_data_source_file ja056751orom20051002_112929.cif
_cod_data_source_block cd23477
_cod_database_code 4110744

loop_
_symmetry_equiv_pos_as_xyz
'x, y, z'
'-x+1/2, -y, z+1/2'
'-x, y+1/2, -z+1/2'
'x+1/2, -y+1/2, -z'

loop_
_atom_site_label
_atom_site_type_symbol
_atom_site_fract_x
_atom_site_fract_y
_atom_site_fract_z
_atom_site_U_iso_or_equiv
_atom_site_adp_type
_atom_site_occupancy
_atom_site_symmetry_multiplicity
_atom_site_calc_flag
_atom_site_refinement_flags
Br Br 0.50257(13) 0.61390(4) 0.759746(17) 0.0676(2) Uani 1 1 d .
O1 O 0.2518(6) 0.3073(3) 0.62312(13) 0.0608(10) Uani 1 1 d .
C1 C 0.6171(10) 0.4692(4) 0.63964(18) 0.0424(13) Uani 1 1 d .
C2 C 0.5790(8) 0.4102(4) 0.6897(2) 0.0413(13) Uani 1 1 d D
C3 C 0.6416(9) 0.3485(4) 0.64156(18) 0.0403(12) Uani 1 1 d .
C4 C 0.4538(10) 0.2866(3) 0.61541(16) 0.0425(13) Uani 1 1 d .
C5 C 0.5195(9) 0.2036(3) 0.57632(15) 0.0377(10) Uani 1 1 d .
C6 C 0.3689(9) 0.1774(3) 0.53678(17) 0.0462(13) Uani 1 1 d .
H6 H 0.2270 0.2110 0.5355 0.055 Uiso 1 1 calc R
C7 C 0.4237(10) 0.1029(4) 0.49928(19) 0.0555(15) Uani 1 1 d .
H7 H 0.3206 0.0876 0.4726 0.067 Uiso 1 1 calc R
C8 C 0.6309(12) 0.0511(4) 0.5013(2) 0.0616(17) Uani 1 1 d .
H8 H 0.6694 0.0005 0.4761 0.074 Uiso 1 1 calc R
C9 C 0.7808(10) 0.0753(4) 0.5412(2) 0.0616(15) Uani 1 1 d .
H9 H 0.9193 0.0390 0.5436 0.074 Uiso 1 1 calc R
C10 C 0.7284(9) 0.1522(3) 0.57758(19) 0.0504(13) Uani 1 1 d .
H10 H 0.8346 0.1699 0.6033 0.060 Uiso 1 1 calc R
C11 C 0.8201(8) 0.5360(4) 0.63235(16) 0.0420(12) Uani 1 1 d .
H11 H 0.9510 0.5181 0.6511 0.050 Uiso 1 1 calc R
C12 C 0.8315(8) 0.6201(4) 0.60103(16) 0.0455(12) Uani 1 1 d .
H12 H 0.7052 0.6326 0.5797 0.055 Uiso 1 1 calc R
C13 C 1.0223(10) 0.6955(3) 0.59637(15) 0.0413(11) Uani 1 1 d .
C14 C 1.2002(9) 0.6986(4) 0.63168(19) 0.0515(14) Uani 1 1 d .
H14 H 1.2040 0.6492 0.6589 0.062 Uiso 1 1 calc R
C15 C 1.3733(10) 0.7733(4) 0.6277(2) 0.0666(16) Uani 1 1 d .
H15 H 1.4911 0.7737 0.6522 0.080 Uiso 1 1 calc R
C16 C 1.3730(10) 0.8466(4) 0.5881(2) 0.0661(16) Uani 1 1 d .
H16 H 1.4907 0.8962 0.5852 0.079 Uiso 1 1 calc R
C17 C 1.1954(10) 0.8459(4) 0.5526(2) 0.0579(15) Uani 1 1 d .
H17 H 1.1933 0.8956 0.5255 0.069 Uiso 1 1 calc R
C18 C 1.0199(10) 0.7718(3) 0.55672(16) 0.0520(12) Uani 1 1 d .
H18 H 0.8997 0.7731 0.5329 0.062 Uiso 1 1 calc R
C19 C 0.7441(8) 0.4216(3) 0.73406(16) 0.0403(11) Uani 1 1 d .
C20 C 0.7253(8) 0.5074(3) 0.76803(17) 0.0424(12) Uani 1 1 d .
C21 C 0.8785(10) 0.5188(4) 0.8099(2) 0.0610(15) Uani 1 1 d .
H21 H 0.8652 0.5762 0.8328 0.073 Uiso 1 1 calc R
C22 C 1.0480(10) 0.4444(5) 0.81679(18) 0.0684(18) Uani 1 1 d .
H22 H 1.1501 0.4520 0.8445 0.082 Uiso 1 1 calc R
C23 C 1.0697(8) 0.3595(4) 0.7837(2) 0.0627(16) Uani 1 1 d .
H23 H 1.1865 0.3100 0.7885 0.075 Uiso 1 1 calc R
C24 C 0.9160(8) 0.3475(4) 0.74263(18) 0.0517(14) Uani 1 1 d .
H24 H 0.9286 0.2887 0.7205 0.062 Uiso 1 1 calc R
H1 H 0.469(7) 0.493(3) 0.6252(14) 0.033(12) Uiso 1 1 d .
H2 H 0.417(4) 0.405(3) 0.6986(13) 0.022(11) Uiso 1 1 d D
H3 H 0.800(6) 0.320(3) 0.6387(14) 0.030(12) Uiso 1 1 d .

loop_
_atom_site_aniso_label
_atom_site_aniso_U_11
_atom_site_aniso_U_22
_atom_site_aniso_U_33
_atom_site_aniso_U_23
_atom_site_aniso_U_13
_atom_site_aniso_U_12
Br 0.0804(4) 0.0625(3) 0.0598(3) -0.0109(3) -0.0015(4) 0.0061(5)
O1 0.033(2) 0.084(3) 0.065(2) -0.018(2) -0.004(2) 0.001(2)
C1 0.045(3) 0.045(3) 0.037(3) 0.004(2) -0.004(3) -0.003(3)
C2 0.035(3) 0.046(3) 0.043(3) -0.007(2) 0.004(2) -0.004(2)
C3 0.033(3) 0.046(3) 0.041(3) -0.004(2) -0.001(2) 0.001(3)
C4 0.048(4) 0.042(3) 0.038(2) 0.005(2) -0.007(3) -0.006(3)
C5 0.036(3) 0.037(2) 0.040(2) 0.0039(19) -0.003(3) 0.002(3)
C6 0.052(3) 0.041(3) 0.046(3) 0.004(3) -0.008(3) 0.000(3)
C7 0.075(4) 0.042(3) 0.049(3) -0.006(3) -0.005(3) -0.009(3)
C8 0.083(5) 0.044(4) 0.058(4) -0.010(3) 0.012(4) -0.012(4)
C9 0.048(4) 0.047(3) 0.090(4) -0.011(3) 0.000(3) 0.006(3)
C10 0.048(4) 0.046(3) 0.057(3) -0.003(3) -0.014(3) 0.006(3)
C11 0.042(3) 0.048(3) 0.035(3) 0.001(2) -0.004(2) 0.000(3)
C12 0.052(3) 0.049(3) 0.036(3) -0.005(3) -0.002(2) -0.003(3)
C13 0.055(3) 0.037(2) 0.032(2) -0.0043(18) 0.003(3) -0.002(3)
C14 0.051(4) 0.049(3) 0.054(3) 0.008(3) -0.001(3) 0.001(3)
C15 0.051(4) 0.073(4) 0.075(4) -0.002(4) -0.003(3) 0.002(3)
C16 0.054(4) 0.063(4) 0.082(4) -0.001(3) 0.018(3) -0.013(3)
C17 0.078(5) 0.043(3) 0.053(3) 0.005(3) 0.013(3) 0.003(3)
C18 0.060(4) 0.048(3) 0.048(3) -0.002(2) -0.001(4) -0.006(4)
C19 0.043(3) 0.048(3) 0.030(2) 0.003(2) 0.000(2) -0.009(2)
C20 0.050(3) 0.048(3) 0.029(2) 0.000(2) 0.001(2) -0.007(2)
C21 0.068(4) 0.067(4) 0.048(3) -0.007(3) -0.003(3) -0.014(3)
C22 0.067(5) 0.098(4) 0.040(3) 0.003(3) -0.016(3) -0.018(4)
C23 0.050(4) 0.082(4) 0.056(3) 0.019(3) -0.011(3) 0.000(3)
C24 0.053(4) 0.062(3) 0.041(3) 0.000(3) 0.002(3) -0.001(3)

loop_
_atom_type_symbol
_atom_type_description
_atom_type_scat_dispersion_real
_atom_type_scat_dispersion_imag
_atom_type_scat_source
C C 0.0033 0.0016 'International Tables Vol C Tables 4.2.6.8 and 6.1.1.4'
H H 0.0000 0.0000 'International Tables Vol C Tables 4.2.6.8 and 6.1.1.4'
O O 0.0106 0.0060 'International Tables Vol C Tables 4.2.6.8 and 6.1.1.4'
Br Br -0.2901 2.4595 'International Tables Vol C Tables 4.2.6.8 and 6.1.1.4'

loop_
_geom_angle_atom_site_label_1
_geom_angle_atom_site_label_2
_geom_angle_atom_site_label_3
_geom_angle
C11 C1 C2 120.8(5)
C11 C1 C3 119.7(5)
C2 C1 C3 59.6(3)
C1 C2 C19 120.4(4)
C1 C2 C3 61.0(3)
C19 C2 C3 120.9(4)
C2 C3 C4 116.9(4)
C2 C3 C1 59.3(3)
C4 C3 C1 115.5(4)
O1 C4 C5 120.2(5)
O1 C4 C3 121.6(5)
C5 C4 C3 118.0(5)
C6 C5 C10 118.1(4)
C6 C5 C4 119.5(5)
C10 C5 C4 122.5(5)
C7 C6 C5 121.5(5)
C6 C7 C8 120.0(5)
C7 C8 C9 118.9(5)
C10 C9 C8 120.9(5)
C9 C10 C5 120.6(5)
C12 C11 C1 124.9(5)
C11 C12 C13 126.8(4)
C14 C13 C18 117.7(5)
C14 C13 C12 122.6(4)
C18 C13 C12 119.6(5)
C13 C14 C15 121.6(5)
C16 C15 C14 120.6(5)
C15 C16 C17 119.0(5)
C16 C17 C18 120.7(5)
C17 C18 C13 120.5(5)
C24 C19 C20 118.6(4)
C24 C19 C2 121.6(4)
C20 C19 C2 119.8(4)
C19 C20 C21 120.4(5)
C19 C20 Br 122.4(4)
C21 C20 Br 117.2(4)
C22 C21 C20 119.3(5)
C23 C22 C21 121.1(5)
C22 C23 C24 119.5(5)
C19 C24 C23 121.1(4)

loop_
_geom_bond_atom_site_label_1
_geom_bond_atom_site_label_2
_geom_bond_distance
Br C20 1.875(5)
O1 C4 1.225(6)
C1 C11 1.464(6)
C1 C2 1.493(6)
C1 C3 1.519(6)
C2 C19 1.495(6)
C2 C3 1.497(6)
C3 C4 1.500(6)
C4 C5 1.491(6)
C5 C6 1.379(6)
C5 C10 1.380(6)
C6 C7 1.374(6)
C7 C8 1.375(7)
C8 C9 1.378(7)
C9 C10 1.372(6)
C11 C12 1.323(5)
C12 C13 1.466(6)
C13 C14 1.377(6)
C13 C18 1.392(5)
C14 C15 1.382(6)
C15 C16 1.364(7)
C16 C17 1.379(7)
C17 C18 1.387(6)
C19 C24 1.384(6)
C19 C20 1.385(6)
C20 C21 1.403(6)
C21 C22 1.370(7)
C22 C23 1.365(6)
C23 C24 1.388(6)

loop_
_geom_torsion_atom_site_label_1
_geom_torsion_atom_site_label_2
_geom_torsion_atom_site_label_3
_geom_torsion_atom_site_label_4
_geom_torsion
C11 C1 C2 C19 2.2(7)
C3 C1 C2 C19 110.9(5)
C11 C1 C2 C3 -108.6(6)
C1 C2 C3 C4 -105.1(5)
C19 C2 C3 C4 144.9(4)
C19 C2 C3 C1 -110.0(6)
C11 C1 C3 C2 110.4(5)
C11 C1 C3 C4 -142.0(4)
C2 C1 C3 C4 107.5(5)
C2 C3 C4 O1 19.8(7)
C1 C3 C4 O1 -47.2(6)
C2 C3 C4 C5 -164.7(4)
C1 C3 C4 C5 128.3(4)
O1 C4 C5 C6 22.6(6)
C3 C4 C5 C6 -152.9(4)
O1 C4 C5 C10 -158.3(5)
C3 C4 C5 C10 26.1(6)
C10 C5 C6 C7 -0.3(7)
C4 C5 C6 C7 178.7(4)
C5 C6 C7 C8 1.3(7)
C6 C7 C8 C9 -0.1(7)
C7 C8 C9 C10 -2.1(8)
C8 C9 C10 C5 3.1(7)
C6 C5 C10 C9 -1.8(7)
C4 C5 C10 C9 179.2(4)
C2 C1 C11 C12 -152.6(5)
C3 C1 C11 C12 137.1(5)
C1 C11 C12 C13 173.4(4)
C11 C12 C13 C14 -12.2(7)
C11 C12 C13 C18 171.7(4)
C18 C13 C14 C15 -1.1(7)
C12 C13 C14 C15 -177.3(4)
C13 C14 C15 C16 -0.3(8)
C14 C15 C16 C17 0.9(8)
C15 C16 C17 C18 -0.2(8)
C16 C17 C18 C13 -1.2(7)
C14 C13 C18 C17 1.8(7)
C12 C13 C18 C17 178.1(4)
C1 C2 C19 C24 -97.3(6)
C3 C2 C19 C24 -25.0(7)
C1 C2 C19 C20 83.3(6)
C3 C2 C19 C20 155.7(4)
C24 C19 C20 C21 0.4(7)
C2 C19 C20 C21 179.8(4)
C24 C19 C20 Br 179.0(3)
C2 C19 C20 Br -1.7(6)
C19 C20 C21 C22 0.3(8)
Br C20 C21 C22 -178.3(4)
C20 C21 C22 C23 -0.2(8)
C21 C22 C23 C24 -0.7(8)
C20 C19 C24 C23 -1.3(7)
C2 C19 C24 C23 179.3(4)
C22 C23 C24 C19 1.5(7)
